data_7202152
loop_
_publ_author_name
'Zheng, Guoli'
'Zhang, Feng'
'Li, Yinyan'
'Zhang, Hongjie'

_publ_section_title
;
 Guest inducing p-sulfonatocalix[4]arene into three-dimensional capsule
 architecture and a mixed A--B double layer framework
;
_journal_issue 11
_journal_name_full CrystEngComm
_journal_page_first 1560
_journal_paper_doi 10.1039/b805628e
_journal_volume 10
_journal_year 2008
_chemical_formula_sum 'C32 H44 N2 Na2 O28.5 S4 Tb'
_chemical_formula_weight 1245.83
_chemical_name_systematic
;
?
;
_space_group_IT_number 15
_symmetry_cell_setting monoclinic
_symmetry_space_group_name_Hall '-C 2yc'
_symmetry_space_group_name_H-M 'C 1 2/c 1'
_atom_sites_solution_hydrogens geom
_atom_sites_solution_primary direct
_atom_sites_solution_secondary difmap
_audit_creation_method SHELXL-97
_cell_angle_alpha 90.00
_cell_angle_beta 134.057(17)
_cell_angle_gamma 90.00
_cell_formula_units_Z 8
_cell_length_a 31.59(3)
_cell_length_b 17.867(11)
_cell_length_c 22.10(2)
_cell_measurement_temperature 293(2)
_cell_volume 8964(13)
_computing_cell_refinement 'Bruker SAINT'
_computing_data_collection 'Bruker SMART'
_computing_data_reduction 'Bruker SAINT'
_computing_molecular_graphics 'SHELXTL-PLUS (Sheldrick, 1990)'
_computing_publication_material SHELXL-97
_computing_structure_refinement 'SHELXL-97 (Sheldrick, 1997)'
_computing_structure_solution 'SHELXS-97(Sheldrick, 1997)'
_diffrn_ambient_temperature 293(2)
_diffrn_measured_fraction_theta_full 0.979
_diffrn_measured_fraction_theta_max 0.979
_diffrn_measurement_method '\w scans'
_diffrn_radiation_monochromator graphite
_diffrn_radiation_source 'fine-focus sealed tube'
_diffrn_radiation_type MoK\a
_diffrn_radiation_wavelength 0.71073
_diffrn_reflns_av_R_equivalents 0.0814
_diffrn_reflns_av_sigmaI/netI 0.1049
_diffrn_reflns_limit_h_max 37
_diffrn_reflns_limit_h_min -35
_diffrn_reflns_limit_k_max 17
_diffrn_reflns_limit_k_min -21
_diffrn_reflns_limit_l_max 22
_diffrn_reflns_limit_l_min -26
_diffrn_reflns_number 22619
_diffrn_reflns_theta_full 25.45
_diffrn_reflns_theta_max 25.45
_diffrn_reflns_theta_min 1.47
_diffrn_standards_decay_% 0
_diffrn_standards_interval_count 0
_diffrn_standards_interval_time .
_diffrn_standards_number 0
_exptl_absorpt_coefficient_mu 1.885
_exptl_absorpt_correction_T_max 0.771
_exptl_absorpt_correction_T_min 0.621
_exptl_absorpt_correction_type multi-scan
_exptl_crystal_colour yellow
_exptl_crystal_density_diffrn 1.846
_exptl_crystal_density_method 'not measured'
_exptl_crystal_description bolck
_exptl_crystal_F_000 5032
_exptl_crystal_size_max 0.18
_exptl_crystal_size_mid 0.17
_exptl_crystal_size_min 0.15
_refine_diff_density_max 9.188
_refine_diff_density_min -1.207
_refine_diff_density_rms 0.177
_refine_ls_extinction_method none
_refine_ls_goodness_of_fit_ref 0.978
_refine_ls_hydrogen_treatment constr
_refine_ls_matrix_type full
_refine_ls_number_parameters 627
_refine_ls_number_reflns 8119
_refine_ls_number_restraints 0
_refine_ls_restrained_S_all 0.978
_refine_ls_R_factor_all 0.1060
_refine_ls_R_factor_gt 0.0634
_refine_ls_shift/su_max 0.001
_refine_ls_shift/su_mean 0.000
_refine_ls_structure_factor_coef Fsqd
_refine_ls_weighting_details 'calc w=1/[\s^2^(Fo^2^)+(0.0949P)^2^+0.0000P] where P=(Fo^2^+2Fc^2^)/3'
_refine_ls_weighting_scheme calc
_refine_ls_wR_factor_gt 0.1463
_refine_ls_wR_factor_ref 0.1672
_reflns_number_gt 5301
_reflns_number_total 8119
_reflns_threshold_expression >2sigma(I)
_cod_data_source_file b805628e.txt
_cod_data_source_block 2
_cod_depositor_comments
;
The following automatic conversions were performed:
'_symmetry_cell_setting' value 'Monoclinic' changed to 'monoclinic'
according to '/home/saulius/struct/CIF-dictionaries/cif_core.dic'
dictionary named 'cif_core.dic' version 2.4.1 from 2010-06-29.

Automatic conversion script
Id: cif_fix_enum 1527 2010-12-29 10:47:43Z saulius 
;
_cod_original_cell_volume 8966(12)
_cod_original_sg_symbol_H-M c2/c
_cod_original_formula_sum 'C32 H44 N2 Na2 O28.50 S4 Tb'
_cod_database_code 7202152

loop_
_symmetry_equiv_pos_as_xyz
'x, y, z'
'-x, y, -z+1/2'
'x+1/2, y+1/2, z'
'-x+1/2, y+1/2, -z+1/2'
'-x, -y, -z'
'x, -y, z-1/2'
'-x+1/2, -y+1/2, -z'
'x+1/2, -y+1/2, z-1/2'

loop_
_atom_site_label
_atom_site_type_symbol
_atom_site_fract_x
_atom_site_fract_y
_atom_site_fract_z
_atom_site_U_iso_or_equiv
_atom_site_adp_type
_atom_site_occupancy
_atom_site_symmetry_multiplicity
_atom_site_calc_flag
_atom_site_refinement_flags
_atom_site_disorder_assembly
_atom_site_disorder_group
Tb Tb 0.666378(19) -0.27432(2) 0.16867(3) 0.01932(14) Uani 1 1 d . . .
Na1 Na 0.59073(16) 0.2977(2) 0.2196(2) 0.0363(10) Uani 1 1 d . . .
Na2 Na 0.99804(18) -0.0268(3) 0.6485(2) 0.0445(11) Uani 1 1 d . . .
S1 S 0.56313(10) 0.21668(13) 0.03006(15) 0.0304(6) Uani 1 1 d . . .
S2 S 0.60920(12) 0.16554(14) 0.39400(16) 0.0338(6) Uani 1 1 d . . .
S3 S 0.82840(10) -0.10895(13) 0.69230(14) 0.0267(5) Uani 1 1 d . . .
S4 S 0.85956(10) 0.07593(12) 0.42554(14) 0.0245(5) Uani 1 1 d . . .
C1 C 0.6228(4) 0.0084(5) 0.1213(5) 0.024(2) Uani 1 1 d . . .
C2 C 0.6161(4) 0.0796(5) 0.0925(5) 0.0221(19) Uani 1 1 d . . .
H2 H 0.6419 0.0965 0.0883 0.027 Uiso 1 1 calc R . .
C3 C 0.5728(4) 0.1267(5) 0.0697(6) 0.026(2) Uani 1 1 d . . .
C4 C 0.5347(4) 0.1020(5) 0.0776(5) 0.027(2) Uani 1 1 d . . .
H4 H 0.5056 0.1340 0.0632 0.033 Uiso 1 1 calc R . .
C5 C 0.5396(4) 0.0316(5) 0.1061(5) 0.0188(18) Uani 1 1 d . . .
C6 C 0.5845(4) -0.0154(5) 0.1283(5) 0.0203(19) Uani 1 1 d . . .
C7 C 0.5030(4) 0.0066(5) 0.1226(5) 0.025(2) Uani 1 1 d . . .
H7A H 0.4886 -0.0438 0.1011 0.030 Uiso 1 1 calc R . .
H7B H 0.4692 0.0394 0.0935 0.030 Uiso 1 1 calc R . .
C8 C 0.5390(4) 0.0079(5) 0.2159(5) 0.0217(19) Uani 1 1 d . . .
C9 C 0.5555(4) 0.0758(5) 0.2571(5) 0.024(2) Uani 1 1 d . . .
H9 H 0.5430 0.1200 0.2265 0.029 Uiso 1 1 calc R . .
C10 C 0.5902(4) 0.0794(5) 0.3434(6) 0.028(2) Uani 1 1 d . . .
C11 C 0.6089(4) 0.0135(5) 0.3881(6) 0.029(2) Uani 1 1 d . . .
H11 H 0.6333 0.0150 0.4461 0.035 Uiso 1 1 calc R . .
C12 C 0.5915(4) -0.0555(5) 0.3469(6) 0.026(2) Uani 1 1 d . . .
C13 C 0.5558(4) -0.0574(5) 0.2620(5) 0.0211(19) Uani 1 1 d . . .
C14 C 0.6154(4) -0.1283(6) 0.3995(6) 0.030(2) Uani 1 1 d . . .
H14A H 0.6085 -0.1272 0.4359 0.036 Uiso 1 1 calc R . .
H14B H 0.5944 -0.1709 0.3620 0.036 Uiso 1 1 calc R . .
C15 C 0.6803(4) -0.1374(5) 0.4522(5) 0.024(2) Uani 1 1 d . . .
C16 C 0.7212(4) -0.1219(5) 0.5369(6) 0.028(2) Uani 1 1 d . . .
H16 H 0.7085 -0.1078 0.5627 0.034 Uiso 1 1 calc R . .
C17 C 0.7808(4) -0.1270(5) 0.5841(5) 0.023(2) Uani 1 1 d . . .
C18 C 0.8002(4) -0.1489(5) 0.5475(5) 0.024(2) Uani 1 1 d . . .
H18 H 0.8403 -0.1541 0.5801 0.029 Uiso 1 1 calc R . .
C19 C 0.7600(4) -0.1634(5) 0.4618(5) 0.0196(19) Uani 1 1 d . . .
C20 C 0.7004(4) -0.1591(5) 0.4155(5) 0.023(2) Uani 1 1 d . . .
C21 C 0.7811(4) -0.1850(5) 0.4202(6) 0.024(2) Uani 1 1 d . . .
H21A H 0.7579 -0.2267 0.3823 0.029 Uiso 1 1 calc R . .
H21B H 0.8219 -0.2009 0.4629 0.029 Uiso 1 1 calc R . .
C22 C 0.7757(4) -0.1182(5) 0.3700(6) 0.023(2) Uani 1 1 d . . .
C23 C 0.8171(4) -0.0625(5) 0.4132(6) 0.027(2) Uani 1 1 d . . .
H23 H 0.8491 -0.0667 0.4711 0.032 Uiso 1 1 calc R . .
C24 C 0.8113(4) 0.0003(5) 0.3709(6) 0.024(2) Uani 1 1 d . . .
C25 C 0.7649(4) 0.0060(5) 0.2849(5) 0.0230(19) Uani 1 1 d . . .
H25 H 0.7617 0.0479 0.2571 0.028 Uiso 1 1 calc R . .
C26 C 0.7225(4) -0.0503(5) 0.2391(5) 0.0202(19) Uani 1 1 d . . .
C27 C 0.7282(4) -0.1140(4) 0.2829(5) 0.0165(18) Uani 1 1 d . . .
C28 C 0.6711(4) -0.0415(5) 0.1454(5) 0.0216(19) Uani 1 1 d . . .
H28A H 0.6853 -0.0210 0.1216 0.026 Uiso 1 1 calc R . .
H28B H 0.6547 -0.0905 0.1207 0.026 Uiso 1 1 calc R . .
C29 C 0.7781(5) 0.1655(7) 0.4947(7) 0.047(3) Uani 1 1 d . . .
H29 H 0.8038 0.1986 0.5393 0.056 Uiso 1 1 calc R . .
C30 C 0.7391(5) 0.1921(6) 0.4147(7) 0.040(3) Uani 1 1 d . . .
H30 H 0.7370 0.2432 0.4047 0.048 Uiso 1 1 calc R . .
C31 C 0.7406(8) 0.0460(7) 0.4409(13) 0.073(5) Uani 1 1 d . . .
H31 H 0.7401 -0.0051 0.4483 0.088 Uiso 1 1 calc R . .
C32 C 0.7050(7) 0.0731(7) 0.3669(10) 0.059(4) Uani 1 1 d . . .
H32 H 0.6784 0.0409 0.3218 0.071 Uiso 1 1 calc R . .
N1 N 0.7803(5) 0.0916(7) 0.5110(8) 0.063(3) Uani 1 1 d . . .
N2 N 0.7040(4) 0.1451(6) 0.3509(7) 0.050(3) Uani 1 1 d . . .
O1 O 0.5868(3) -0.0851(3) 0.1559(4) 0.0276(15) Uani 1 1 d . . .
H1 H 0.6193 -0.1037 0.1819 0.041 Uiso 1 1 calc R . .
O2 O 0.5369(3) -0.1262(3) 0.2239(4) 0.0302(15) Uani 1 1 d . . .
H2A H 0.5279 -0.1239 0.1791 0.045 Uiso 1 1 calc R . .
O3 O 0.6579(3) -0.1748(4) 0.3316(4) 0.0329(16) Uani 1 1 d . . .
H3 H 0.6723 -0.1993 0.3182 0.049 Uiso 1 1 calc R . .
O4 O 0.6871(3) -0.1673(3) 0.2401(3) 0.0229(13) Uani 1 1 d . . .
O5 O 0.5244(3) 0.2093(4) -0.0604(5) 0.047(2) Uani 1 1 d . . .
O6 O 0.6205(3) 0.2435(4) 0.0705(5) 0.052(2) Uani 1 1 d . . .
O7 O 0.5354(3) 0.2621(4) 0.0502(5) 0.0400(17) Uani 1 1 d . . .
O8 O 0.6039(4) 0.2214(4) 0.3424(5) 0.062(2) Uani 1 1 d . . .
O9 O 0.5679(3) 0.1792(5) 0.4029(5) 0.052(2) Uani 1 1 d . . .
O10 O 0.6692(3) 0.1593(4) 0.4740(5) 0.050(2) Uani 1 1 d . . .
O11 O 0.8873(3) -0.1263(4) 0.7317(4) 0.0414(18) Uani 1 1 d . . .
O12 O 0.8088(3) -0.1601(3) 0.7211(3) 0.0269(15) Uani 1 1 d . . .
O13 O 0.8199(3) -0.0327(4) 0.7023(4) 0.0446(19) Uani 1 1 d . . .
O14 O 0.8219(3) 0.1408(3) 0.4036(4) 0.0343(16) Uani 1 1 d . . .
O15 O 0.9018(3) 0.0571(4) 0.5129(4) 0.046(2) Uani 1 1 d . . .
O16 O 0.8842(3) 0.0935(4) 0.3896(4) 0.0387(17) Uani 1 1 d . . .
O17 O 0.8167(6) 0.0686(7) 0.5882(7) 0.111(5) Uani 1 1 d . . .
O18 O 0.6681(4) 0.1713(6) 0.2743(5) 0.076(3) Uani 1 1 d . . .
O19 O 0.5849(3) -0.2648(4) 0.1560(4) 0.0334(16) Uani 1 1 d . . .
O20 O 0.7004(3) -0.2003(3) 0.1196(4) 0.0296(15) Uani 1 1 d . . .
O21 O 0.5814(3) -0.2384(4) 0.0294(4) 0.0346(16) Uani 1 1 d . . .
O22 O 0.7709(3) -0.2880(4) 0.2655(4) 0.0350(16) Uani 1 1 d . . .
O23 O 0.7993(4) -0.1271(5) 0.1888(7) 0.083(3) Uani 1 1 d . . .
O24 O 0.9916(4) -0.0853(5) 0.5199(6) 0.071(3) Uani 1 1 d . . .
O25 O 1.0775(5) 0.0527(6) 0.6532(6) 0.101(4) Uani 1 1 d . . .
O26 O 0.9410(5) -0.1607(6) 0.6087(7) 0.094(3) Uani 1 1 d . . .
O27 O 0.9275(7) -0.0003(9) 0.6806(10) 0.152(6) Uiso 1 1 d . . .
O28 O 0.4798(5) 0.3365(6) 0.1606(9) 0.117(4) Uani 1 1 d . . .
O29 O 1.0000 -0.2445(18) 0.7500 0.053(15) Uiso 0.38(5) 2 d SP A 1
O30 O 1.0303(14) -0.2285(16) 0.7473(17) 0.061(11) Uiso 0.31(2) 1 d P A 2

loop_
_atom_site_aniso_label
_atom_site_aniso_U_11
_atom_site_aniso_U_22
_atom_site_aniso_U_33
_atom_site_aniso_U_23
_atom_site_aniso_U_13
_atom_site_aniso_U_12
Tb 0.0210(2) 0.0181(2) 0.0192(2) 0.0011(2) 0.01411(19) 0.0018(2)
Na1 0.025(2) 0.050(3) 0.028(2) 0.0161(18) 0.0163(18) 0.0102(18)
Na2 0.042(3) 0.061(3) 0.029(2) 0.001(2) 0.024(2) 0.002(2)
S1 0.0245(13) 0.0273(13) 0.0363(13) 0.0128(11) 0.0199(12) 0.0069(10)
S2 0.0404(16) 0.0336(14) 0.0332(14) -0.0106(12) 0.0278(13) -0.0075(12)
S3 0.0300(13) 0.0261(12) 0.0216(12) 0.0017(10) 0.0171(11) -0.0029(10)
S4 0.0253(13) 0.0200(11) 0.0237(12) 0.0008(10) 0.0154(11) -0.0037(10)
C1 0.027(5) 0.030(5) 0.017(4) -0.003(4) 0.016(4) -0.001(4)
C2 0.019(5) 0.022(5) 0.018(4) 0.010(4) 0.010(4) 0.007(4)
C3 0.019(5) 0.026(5) 0.025(5) 0.000(4) 0.012(4) -0.005(4)
C4 0.022(5) 0.033(5) 0.018(4) 0.003(4) 0.011(4) 0.010(4)
C5 0.017(5) 0.025(5) 0.016(4) -0.003(4) 0.012(4) -0.001(4)
C6 0.012(4) 0.025(5) 0.018(4) -0.003(4) 0.008(4) 0.000(4)
C7 0.019(5) 0.032(5) 0.021(5) -0.002(4) 0.013(4) -0.006(4)
C8 0.020(5) 0.026(5) 0.021(4) 0.006(4) 0.015(4) 0.002(4)
C9 0.022(5) 0.026(5) 0.021(5) 0.005(4) 0.014(4) 0.004(4)
C10 0.021(5) 0.039(6) 0.029(5) -0.008(5) 0.019(5) -0.003(4)
C11 0.031(5) 0.042(6) 0.024(5) 0.000(5) 0.022(5) -0.003(5)
C12 0.021(5) 0.033(5) 0.029(5) 0.008(4) 0.019(4) 0.005(4)
C13 0.013(4) 0.037(5) 0.018(4) -0.004(4) 0.013(4) 0.001(4)
C14 0.028(5) 0.039(6) 0.029(5) 0.012(5) 0.022(5) 0.005(4)
C15 0.028(5) 0.021(5) 0.025(5) 0.007(4) 0.019(4) 0.001(4)
C16 0.042(6) 0.026(5) 0.035(5) 0.005(4) 0.033(5) -0.001(4)
C17 0.025(5) 0.025(5) 0.016(4) 0.006(4) 0.014(4) 0.005(4)
C18 0.022(5) 0.025(5) 0.016(4) 0.001(4) 0.010(4) -0.006(4)
C19 0.028(5) 0.017(4) 0.018(4) 0.002(4) 0.018(4) 0.000(4)
C20 0.031(5) 0.022(5) 0.019(4) 0.005(4) 0.019(4) 0.004(4)
C21 0.026(5) 0.021(5) 0.024(5) 0.005(4) 0.017(4) 0.005(4)
C22 0.027(5) 0.026(5) 0.030(5) -0.001(4) 0.025(5) 0.001(4)
C23 0.037(6) 0.017(5) 0.026(5) 0.000(4) 0.022(5) 0.002(4)
C24 0.024(5) 0.018(5) 0.034(5) 0.003(4) 0.021(4) -0.003(4)
C25 0.016(5) 0.030(5) 0.026(5) 0.004(4) 0.015(4) 0.004(4)
C26 0.027(5) 0.018(4) 0.024(5) 0.004(4) 0.021(4) 0.006(4)
C27 0.020(5) 0.018(4) 0.021(4) -0.002(4) 0.018(4) 0.004(4)
C28 0.023(5) 0.019(5) 0.024(5) 0.006(4) 0.017(4) 0.007(4)
C29 0.050(7) 0.052(8) 0.047(7) -0.013(6) 0.036(6) -0.011(6)
C30 0.046(7) 0.036(6) 0.050(7) -0.002(6) 0.038(6) -0.009(5)
C31 0.087(12) 0.027(7) 0.143(16) -0.006(9) 0.094(13) -0.004(7)
C32 0.086(11) 0.041(8) 0.091(11) -0.017(8) 0.077(10) -0.014(7)
N1 0.075(8) 0.068(8) 0.085(9) 0.028(7) 0.071(8) 0.026(7)
N2 0.038(6) 0.072(8) 0.057(7) 0.002(6) 0.039(6) -0.001(5)
O1 0.028(4) 0.022(3) 0.036(4) 0.008(3) 0.024(4) 0.005(3)
O2 0.041(4) 0.024(3) 0.028(4) -0.003(3) 0.025(4) -0.002(3)
O3 0.031(4) 0.050(5) 0.024(3) -0.006(3) 0.022(3) -0.004(3)
O4 0.036(4) 0.016(3) 0.022(3) -0.001(3) 0.022(3) -0.002(3)
O5 0.050(5) 0.049(5) 0.044(4) 0.022(4) 0.033(4) 0.019(4)
O6 0.035(4) 0.036(4) 0.076(6) 0.021(4) 0.034(4) -0.001(3)
O7 0.049(5) 0.025(4) 0.054(5) 0.007(3) 0.039(4) 0.008(3)
O8 0.104(7) 0.039(5) 0.056(5) -0.010(4) 0.060(6) -0.013(5)
O9 0.048(5) 0.070(6) 0.058(5) -0.030(4) 0.044(4) -0.017(4)
O10 0.030(4) 0.057(5) 0.042(4) -0.024(4) 0.017(4) -0.012(4)
O11 0.026(4) 0.062(5) 0.031(4) 0.007(4) 0.018(3) 0.000(4)
O12 0.025(3) 0.035(4) 0.017(3) 0.007(3) 0.013(3) -0.003(3)
O13 0.064(5) 0.028(4) 0.040(4) -0.001(3) 0.036(4) 0.000(4)
O14 0.043(4) 0.022(4) 0.050(4) -0.001(3) 0.037(4) -0.002(3)
O15 0.050(5) 0.037(4) 0.023(4) 0.006(3) 0.014(4) -0.008(4)
O16 0.042(4) 0.037(4) 0.053(5) -0.006(4) 0.039(4) -0.012(3)
O17 0.136(11) 0.133(11) 0.107(9) 0.084(8) 0.100(9) 0.073(9)
O18 0.043(5) 0.139(9) 0.047(5) 0.008(6) 0.032(5) 0.002(6)
O19 0.032(4) 0.037(4) 0.037(4) 0.005(3) 0.026(3) 0.005(3)
O20 0.032(4) 0.028(4) 0.037(4) 0.002(3) 0.027(3) 0.000(3)
O21 0.031(4) 0.043(4) 0.026(3) 0.009(3) 0.018(3) 0.006(3)
O22 0.011(3) 0.053(5) 0.023(3) 0.001(3) 0.005(3) 0.002(3)
O23 0.052(6) 0.069(7) 0.119(9) -0.012(6) 0.056(6) -0.014(5)
O24 0.062(6) 0.060(6) 0.091(7) -0.002(5) 0.053(6) -0.001(5)
O25 0.104(9) 0.080(8) 0.068(7) 0.008(6) 0.040(7) 0.006(7)
O26 0.121(10) 0.085(8) 0.099(8) -0.018(7) 0.085(8) 0.000(7)
O28 0.090(9) 0.080(8) 0.167(12) 0.005(8) 0.084(9) -0.003(7)

loop_
_atom_type_symbol
_atom_type_description
_atom_type_scat_dispersion_real
_atom_type_scat_dispersion_imag
_atom_type_scat_source
C C 0.0033 0.0016 'International Tables Vol C Tables 4.2.6.8 and 6.1.1.4'
H H 0.0000 0.0000 'International Tables Vol C Tables 4.2.6.8 and 6.1.1.4'
N N 0.0061 0.0033 'International Tables Vol C Tables 4.2.6.8 and 6.1.1.4'
O O 0.0106 0.0060 'International Tables Vol C Tables 4.2.6.8 and 6.1.1.4'
Na Na 0.0362 0.0249 'International Tables Vol C Tables 4.2.6.8 and 6.1.1.4'
S S 0.1246 0.1234 'International Tables Vol C Tables 4.2.6.8 and 6.1.1.4'
Tb Tb -0.1723 4.1537 'International Tables Vol C Tables 4.2.6.8 and 6.1.1.4'

loop_
_geom_angle_atom_site_label_1
_geom_angle_atom_site_label_2
_geom_angle_atom_site_label_3
_geom_angle
_geom_angle_site_symmetry_1
_geom_angle_site_symmetry_3
_geom_angle_publ_flag
O4 Tb O12 88.4(2) . 7_646 ?
O4 Tb O21 101.2(2) . . ?
O12 Tb O21 139.5(2) 7_646 . ?
O4 Tb O20 81.1(2) . . ?
O12 Tb O20 146.7(2) 7_646 . ?
O21 Tb O20 73.8(2) . . ?
O4 Tb O22 85.0(2) . . ?
O12 Tb O22 76.0(2) 7_646 . ?
O21 Tb O22 143.5(2) . . ?
O20 Tb O22 71.7(2) . . ?
O4 Tb O19 77.8(2) . . ?
O12 Tb O19 72.9(2) 7_646 . ?
O21 Tb O19 71.0(2) . . ?
O20 Tb O19 134.0(2) . . ?
O22 Tb O19 144.6(2) . . ?
O4 Tb O14 152.7(2) . 4_645 ?
O12 Tb O14 106.6(2) 7_646 4_645 ?
O21 Tb O14 82.3(2) . 4_645 ?
O20 Tb O14 73.9(2) . 4_645 ?
O22 Tb O14 77.1(2) . 4_645 ?
O19 Tb O14 127.9(2) . 4_645 ?
O4 Tb O16 151.8(2) . 4_645 ?
O12 Tb O16 72.8(2) 7_646 4_645 ?
O21 Tb O16 81.5(2) . 4_645 ?
O20 Tb O16 125.9(2) . 4_645 ?
O22 Tb O16 109.7(2) . 4_645 ?
O19 Tb O16 76.7(2) . 4_645 ?
O14 Tb O16 55.3(2) 4_645 4_645 ?
O4 Tb S4 178.53(17) . 4_645 ?
O12 Tb S4 90.47(17) 7_646 4_645 ?
O21 Tb S4 80.26(18) . 4_645 ?
O20 Tb S4 99.43(16) . 4_645 ?
O22 Tb S4 93.91(17) . 4_645 ?
O19 Tb S4 102.71(17) . 4_645 ?
O14 Tb S4 27.24(16) 4_645 4_645 ?
O16 Tb S4 28.10(14) 4_645 4_645 ?
O8 Na1 O28 82.4(4) . . ?
O8 Na1 O23 104.7(3) . 4_655 ?
O28 Na1 O23 135.4(3) . 4_655 ?
O8 Na1 O7 134.1(3) . . ?
O28 Na1 O7 91.0(3) . . ?
O23 Na1 O7 111.2(3) 4_655 . ?
O8 Na1 O18 72.7(3) . . ?
O28 Na1 O18 142.4(3) . . ?
O23 Na1 O18 79.3(3) 4_655 . ?
O7 Na1 O18 86.8(2) . . ?
O8 Na1 O25 143.3(3) . 8_455 ?
O28 Na1 O25 81.2(4) . 8_455 ?
O23 Na1 O25 66.9(3) 4_655 8_455 ?
O7 Na1 O25 78.8(3) . 8_455 ?
O18 Na1 O25 134.6(3) . 8_455 ?
O26 Na2 O27 109.4(4) . 2_756 ?
O26 Na2 O15 98.2(3) . . ?
O27 Na2 O15 129.1(4) 2_756 . ?
O26 Na2 O27 76.6(4) . . ?
O27 Na2 O27 72.4(6) 2_756 . ?
O15 Na2 O27 73.6(4) . . ?
O26 Na2 O25 145.0(4) . . ?
O27 Na2 O25 88.5(4) 2_756 . ?
O15 Na2 O25 92.6(3) . . ?
O27 Na2 O25 138.4(4) . . ?
O26 Na2 O24 77.8(3) . . ?
O27 Na2 O24 144.4(4) 2_756 . ?
O15 Na2 O24 81.9(3) . . ?
O27 Na2 O24 141.4(4) . . ?
O25 Na2 O24 70.8(3) . . ?
O6 S1 O5 112.2(5) . . ?
O6 S1 O7 112.8(5) . . ?
O5 S1 O7 110.9(4) . . ?
O6 S1 C3 106.9(4) . . ?
O5 S1 C3 107.0(4) . . ?
O7 S1 C3 106.7(4) . . ?
O8 S2 O10 110.9(5) . . ?
O8 S2 O9 111.6(5) . . ?
O10 S2 O9 112.5(5) . . ?
O8 S2 C10 107.8(5) . . ?
O10 S2 C10 106.9(5) . . ?
O9 S2 C10 106.9(4) . . ?
O13 S3 O11 114.4(5) . . ?
O13 S3 O12 110.1(4) . . ?
O11 S3 O12 111.1(4) . . ?
O13 S3 C17 108.0(4) . . ?
O11 S3 C17 108.0(4) . . ?
O12 S3 C17 104.8(4) . . ?
O15 S4 O16 115.4(5) . . ?
O15 S4 O14 114.2(4) . . ?
O16 S4 O14 105.1(4) . . ?
O15 S4 C24 107.4(4) . . ?
O16 S4 C24 109.0(4) . . ?
O14 S4 C24 105.3(4) . . ?
O15 S4 Tb 131.8(3) . 4_655 ?
O16 S4 Tb 56.9(3) . 4_655 ?
O14 S4 Tb 48.2(3) . 4_655 ?
C24 S4 Tb 120.2(3) . 4_655 ?
C2 C1 C6 118.1(8) . . ?
C2 C1 C28 120.2(8) . . ?
C6 C1 C28 121.7(8) . . ?
C3 C2 C1 122.1(8) . . ?
C3 C2 H2 118.9 . . ?
C1 C2 H2 118.9 . . ?
C2 C3 C4 119.1(8) . . ?
C2 C3 S1 121.9(7) . . ?
C4 C3 S1 119.1(7) . . ?
C5 C4 C3 121.1(8) . . ?
C5 C4 H4 119.5 . . ?
C3 C4 H4 119.5 . . ?
C4 C5 C6 118.1(8) . . ?
C4 C5 C7 121.8(8) . . ?
C6 C5 C7 119.8(8) . . ?
O1 C6 C1 123.3(8) . . ?
O1 C6 C5 115.1(7) . . ?
C1 C6 C5 121.6(8) . . ?
C5 C7 C8 110.5(7) . . ?
C5 C7 H7A 109.6 . . ?
C8 C7 H7A 109.6 . . ?
C5 C7 H7B 109.6 . . ?
C8 C7 H7B 109.6 . . ?
H7A C7 H7B 108.1 . . ?
C9 C8 C13 118.4(8) . . ?
C9 C8 C7 119.6(8) . . ?
C13 C8 C7 122.0(8) . . ?
C8 C9 C10 121.3(8) . . ?
C8 C9 H9 119.3 . . ?
C10 C9 H9 119.3 . . ?
C11 C10 C9 118.7(8) . . ?
C11 C10 S2 120.6(7) . . ?
C9 C10 S2 120.8(7) . . ?
C10 C11 C12 120.5(8) . . ?
C10 C11 H11 119.7 . . ?
C12 C11 H11 119.7 . . ?
C13 C12 C11 119.5(8) . . ?
C13 C12 C14 121.3(8) . . ?
C11 C12 C14 119.2(8) . . ?
C12 C13 O2 117.3(8) . . ?
C12 C13 C8 121.3(8) . . ?
O2 C13 C8 121.4(7) . . ?
C15 C14 C12 111.3(7) . . ?
C15 C14 H14A 109.4 . . ?
C12 C14 H14A 109.4 . . ?
C15 C14 H14B 109.4 . . ?
C12 C14 H14B 109.4 . . ?
H14A C14 H14B 108.0 . . ?
C16 C15 C20 118.4(9) . . ?
C16 C15 C14 121.1(8) . . ?
C20 C15 C14 120.5(8) . . ?
C15 C16 C17 120.8(8) . . ?
C15 C16 H16 119.6 . . ?
C17 C16 H16 119.6 . . ?
C18 C17 C16 120.4(8) . . ?
C18 C17 S3 123.1(7) . . ?
C16 C17 S3 116.4(7) . . ?
C17 C18 C19 120.0(9) . . ?
C17 C18 H18 120.0 . . ?
C19 C18 H18 120.0 . . ?
C20 C19 C18 118.7(8) . . ?
C20 C19 C21 120.9(8) . . ?
C18 C19 C21 120.4(8) . . ?
O3 C20 C15 115.9(8) . . ?
O3 C20 C19 122.5(7) . . ?
C15 C20 C19 121.5(8) . . ?
C19 C21 C22 111.3(7) . . ?
C19 C21 H21A 109.4 . . ?
C22 C21 H21A 109.4 . . ?
C19 C21 H21B 109.4 . . ?
C22 C21 H21B 109.4 . . ?
H21A C21 H21B 108.0 . . ?
C23 C22 C27 120.8(8) . . ?
C23 C22 C21 118.8(8) . . ?
C27 C22 C21 120.3(8) . . ?
C22 C23 C24 120.2(9) . . ?
C22 C23 H23 119.9 . . ?
C24 C23 H23 119.9 . . ?
C25 C24 C23 120.2(8) . . ?
C25 C24 S4 118.5(7) . . ?
C23 C24 S4 121.1(7) . . ?
C24 C25 C26 120.8(8) . . ?
C24 C25 H25 119.6 . . ?
C26 C25 H25 119.6 . . ?
C25 C26 C27 118.7(8) . . ?
C25 C26 C28 119.7(8) . . ?
C27 C26 C28 121.6(8) . . ?
O4 C27 C22 121.5(7) . . ?
O4 C27 C26 119.3(7) . . ?
C22 C27 C26 119.2(8) . . ?
C1 C28 C26 113.9(7) . . ?
C1 C28 H28A 108.8 . . ?
C26 C28 H28A 108.8 . . ?
C1 C28 H28B 108.8 . . ?
C26 C28 H28B 108.8 . . ?
H28A C28 H28B 107.7 . . ?
C30 C29 N1 121.3(11) . . ?
C30 C29 H29 119.4 . . ?
N1 C29 H29 119.4 . . ?
N2 C30 C29 119.7(11) . . ?
N2 C30 H30 120.2 . . ?
C29 C30 H30 120.2 . . ?
C32 C31 N1 121.1(13) . . ?
C32 C31 H31 119.5 . . ?
N1 C31 H31 119.5 . . ?
C31 C32 N2 123.1(14) . . ?
C31 C32 H32 118.4 . . ?
N2 C32 H32 118.4 . . ?
O17 N1 C29 119.6(14) . . ?
O17 N1 C31 124.6(14) . . ?
C29 N1 C31 115.7(12) . . ?
O18 N2 C30 119.0(11) . . ?
O18 N2 C32 122.0(12) . . ?
C30 N2 C32 119.0(11) . . ?
C6 O1 H1 109.5 . . ?
C13 O2 H2A 109.5 . . ?
C20 O3 H3 109.5 . . ?
C27 O4 Tb 139.8(5) . . ?
S1 O7 Na1 124.2(4) . . ?
S2 O8 Na1 165.1(5) . . ?
S3 O12 Tb 147.1(4) . 7_646 ?
S4 O14 Tb 104.6(3) . 4_655 ?
S4 O15 Na2 151.0(5) . . ?
S4 O16 Tb 95.0(3) . 4_655 ?
N2 O18 Na1 122.6(7) . . ?
Na2 O25 Na1 106.9(4) . 8_556 ?
Na2 O27 Na2 104.2(5) 2_756 . ?

loop_
_geom_bond_atom_site_label_1
_geom_bond_atom_site_label_2
_geom_bond_distance
_geom_bond_site_symmetry_2
_geom_bond_publ_flag
Tb O4 2.267(6) . ?
Tb O12 2.296(6) 7_646 ?
Tb O21 2.367(6) . ?
Tb O20 2.387(6) . ?
Tb O22 2.390(6) . ?
Tb O19 2.393(7) . ?
Tb O14 2.410(6) 4_645 ?
Tb O16 2.631(7) 4_645 ?
Tb S4 3.129(3) 4_645 ?
Na1 O8 2.798(9) . ?
Na1 O28 2.848(13) . ?
Na1 O23 2.862(11) 4_655 ?
Na1 O7 2.894(9) . ?
Na1 O18 2.904(11) . ?
Na1 O25 2.937(12) 8_455 ?
Na2 O26 2.745(12) . ?
Na2 O27 2.769(16) 2_756 ?
Na2 O15 2.793(8) . ?
Na2 O27 2.810(16) . ?
Na2 O25 2.822(14) . ?
Na2 O24 2.901(11) . ?
S1 O6 1.437(7) . ?
S1 O5 1.452(8) . ?
S1 O7 1.471(7) . ?
S1 C3 1.754(9) . ?
S2 O8 1.435(8) . ?
S2 O10 1.439(8) . ?
S2 O9 1.470(7) . ?
S2 C10 1.745(9) . ?
S3 O13 1.434(7) . ?
S3 O11 1.436(7) . ?
S3 O12 1.473(6) . ?
S3 C17 1.755(9) . ?
S4 O15 1.427(7) . ?
S4 O16 1.480(7) . ?
S4 O14 1.480(7) . ?
S4 C24 1.745(9) . ?
S4 Tb 3.129(3) 4_655 ?
C1 C2 1.372(12) . ?
C1 C6 1.388(12) . ?
C1 C28 1.508(12) . ?
C2 C3 1.371(12) . ?
C2 H2 0.9300 . ?
C3 C4 1.401(12) . ?
C4 C5 1.366(12) . ?
C4 H4 0.9300 . ?
C5 C6 1.411(11) . ?
C5 C7 1.503(11) . ?
C6 O1 1.369(10) . ?
C7 C8 1.510(11) . ?
C7 H7A 0.9700 . ?
C7 H7B 0.9700 . ?
C8 C9 1.385(12) . ?
C8 C13 1.388(12) . ?
C9 C10 1.391(12) . ?
C9 H9 0.9300 . ?
C10 C11 1.379(13) . ?
C11 C12 1.399(13) . ?
C11 H11 0.9300 . ?
C12 C13 1.361(12) . ?
C12 C14 1.546(12) . ?
C13 O2 1.371(10) . ?
C14 C15 1.506(12) . ?
C14 H14A 0.9700 . ?
C14 H14B 0.9700 . ?
C15 C16 1.373(13) . ?
C15 C20 1.386(12) . ?
C16 C17 1.382(13) . ?
C16 H16 0.9300 . ?
C17 C18 1.369(12) . ?
C18 C19 1.387(11) . ?
C18 H18 0.9300 . ?
C19 C20 1.386(12) . ?
C19 C21 1.514(11) . ?
C20 O3 1.364(10) . ?
C21 C22 1.555(12) . ?
C21 H21A 0.9700 . ?
C21 H21B 0.9700 . ?
C22 C23 1.369(13) . ?
C22 C27 1.396(12) . ?
C23 C24 1.389(12) . ?
C23 H23 0.9300 . ?
C24 C25 1.377(12) . ?
C25 C26 1.394(12) . ?
C25 H25 0.9300 . ?
C26 C27 1.422(11) . ?
C26 C28 1.509(12) . ?
C27 O4 1.333(10) . ?
C28 H28A 0.9700 . ?
C28 H28B 0.9700 . ?
C29 C30 1.358(15) . ?
C29 N1 1.358(15) . ?
C29 H29 0.9300 . ?
C30 N2 1.322(14) . ?
C30 H30 0.9300 . ?
C31 C32 1.27(2) . ?
C31 N1 1.392(19) . ?
C31 H31 0.9300 . ?
C32 N2 1.330(16) . ?
C32 H32 0.9300 . ?
N1 O17 1.293(14) . ?
N2 O18 1.305(12) . ?
O1 H1 0.8200 . ?
O2 H2A 0.8200 . ?
O3 H3 0.8200 . ?
O12 Tb 2.296(6) 7_646 ?
O14 Tb 2.410(6) 4_655 ?
O16 Tb 2.631(7) 4_655 ?
O23 Na1 2.862(11) 4_645 ?
O25 Na1 2.937(12) 8_556 ?
O27 Na2 2.769(16) 2_756 ?

loop_
_geom_torsion_atom_site_label_1
_geom_torsion_atom_site_label_2
_geom_torsion_atom_site_label_3
_geom_torsion_atom_site_label_4
_geom_torsion
_geom_torsion_site_symmetry_1
_geom_torsion_site_symmetry_2
_geom_torsion_site_symmetry_3
_geom_torsion_site_symmetry_4
_geom_torsion_publ_flag
C6 C1 C2 C3 -0.9(13) . . . . ?
C28 C1 C2 C3 179.8(8) . . . . ?
C1 C2 C3 C4 1.3(13) . . . . ?
C1 C2 C3 S1 -178.1(7) . . . . ?
O6 S1 C3 C2 -32.7(9) . . . . ?
O5 S1 C3 C2 87.6(8) . . . . ?
O7 S1 C3 C2 -153.6(8) . . . . ?
O6 S1 C3 C4 147.9(8) . . . . ?
O5 S1 C3 C4 -91.7(8) . . . . ?
O7 S1 C3 C4 27.0(9) . . . . ?
C2 C3 C4 C5 -1.1(13) . . . . ?
S1 C3 C4 C5 178.3(7) . . . . ?
C3 C4 C5 C6 0.6(13) . . . . ?
C3 C4 C5 C7 174.2(8) . . . . ?
C2 C1 C6 O1 179.8(8) . . . . ?
C28 C1 C6 O1 -0.9(13) . . . . ?
C2 C1 C6 C5 0.3(13) . . . . ?
C28 C1 C6 C5 179.6(8) . . . . ?
C4 C5 C6 O1 -179.7(7) . . . . ?
C7 C5 C6 O1 6.5(11) . . . . ?
C4 C5 C6 C1 -0.2(12) . . . . ?
C7 C5 C6 C1 -174.0(8) . . . . ?
C4 C5 C7 C8 -102.1(10) . . . . ?
C6 C5 C7 C8 71.4(10) . . . . ?
C5 C7 C8 C9 70.4(10) . . . . ?
C5 C7 C8 C13 -110.5(9) . . . . ?
C13 C8 C9 C10 2.9(13) . . . . ?
C7 C8 C9 C10 -177.9(8) . . . . ?
C8 C9 C10 C11 0.7(13) . . . . ?
C8 C9 C10 S2 -178.5(7) . . . . ?
O8 S2 C10 C11 158.7(8) . . . . ?
O10 S2 C10 C11 39.5(9) . . . . ?
O9 S2 C10 C11 -81.2(8) . . . . ?
O8 S2 C10 C9 -22.0(9) . . . . ?
O10 S2 C10 C9 -141.3(8) . . . . ?
O9 S2 C10 C9 98.0(8) . . . . ?
C9 C10 C11 C12 -2.2(13) . . . . ?
S2 C10 C11 C12 177.1(7) . . . . ?
C10 C11 C12 C13 0.0(13) . . . . ?
C10 C11 C12 C14 177.4(8) . . . . ?
C11 C12 C13 O2 -175.9(7) . . . . ?
C14 C12 C13 O2 6.8(12) . . . . ?
C11 C12 C13 C8 3.8(13) . . . . ?
C14 C12 C13 C8 -173.5(8) . . . . ?
C9 C8 C13 C12 -5.2(12) . . . . ?
C7 C8 C13 C12 175.6(8) . . . . ?
C9 C8 C13 O2 174.5(8) . . . . ?
C7 C8 C13 O2 -4.7(12) . . . . ?
C13 C12 C14 C15 108.5(10) . . . . ?
C11 C12 C14 C15 -68.9(10) . . . . ?
C12 C14 C15 C16 102.5(10) . . . . ?
C12 C14 C15 C20 -75.3(11) . . . . ?
C20 C15 C16 C17 0.8(13) . . . . ?
C14 C15 C16 C17 -177.0(8) . . . . ?
C15 C16 C17 C18 -1.2(13) . . . . ?
C15 C16 C17 S3 -177.8(7) . . . . ?
O13 S3 C17 C18 120.3(8) . . . . ?
O11 S3 C17 C18 -3.9(9) . . . . ?
O12 S3 C17 C18 -122.4(8) . . . . ?
O13 S3 C17 C16 -63.1(8) . . . . ?
O11 S3 C17 C16 172.7(7) . . . . ?
O12 S3 C17 C16 54.2(8) . . . . ?
C16 C17 C18 C19 2.5(13) . . . . ?
S3 C17 C18 C19 178.9(7) . . . . ?
C17 C18 C19 C20 -3.4(13) . . . . ?
C17 C18 C19 C21 177.8(8) . . . . ?
C16 C15 C20 O3 179.2(8) . . . . ?
C14 C15 C20 O3 -3.0(12) . . . . ?
C16 C15 C20 C19 -1.8(13) . . . . ?
C14 C15 C20 C19 176.0(8) . . . . ?
C18 C19 C20 O3 -177.9(8) . . . . ?
C21 C19 C20 O3 0.9(13) . . . . ?
C18 C19 C20 C15 3.1(13) . . . . ?
C21 C19 C20 C15 -178.1(8) . . . . ?
C20 C19 C21 C22 77.5(10) . . . . ?
C18 C19 C21 C22 -103.7(9) . . . . ?
C19 C21 C22 C23 77.7(10) . . . . ?
C19 C21 C22 C27 -99.7(9) . . . . ?
C27 C22 C23 C24 1.8(13) . . . . ?
C21 C22 C23 C24 -175.6(8) . . . . ?
C22 C23 C24 C25 -1.8(13) . . . . ?
C22 C23 C24 S4 174.2(7) . . . . ?
O15 S4 C24 C25 177.8(7) . . . . ?
O16 S4 C24 C25 -56.5(8) . . . . ?
O14 S4 C24 C25 55.7(8) . . . . ?
Tb S4 C24 C25 5.6(8) 4_655 . . . ?
O15 S4 C24 C23 1.8(9) . . . . ?
O16 S4 C24 C23 127.4(8) . . . . ?
O14 S4 C24 C23 -120.3(8) . . . . ?
Tb S4 C24 C23 -170.5(6) 4_655 . . . ?
C23 C24 C25 C26 1.0(13) . . . . ?
S4 C24 C25 C26 -175.1(6) . . . . ?
C24 C25 C26 C27 -0.2(12) . . . . ?
C24 C25 C26 C28 178.1(8) . . . . ?
C23 C22 C27 O4 -179.0(8) . . . . ?
C21 C22 C27 O4 -1.6(12) . . . . ?
C23 C22 C27 C26 -1.0(12) . . . . ?
C21 C22 C27 C26 176.4(7) . . . . ?
C25 C26 C27 O4 178.2(7) . . . . ?
C28 C26 C27 O4 0.0(11) . . . . ?
C25 C26 C27 C22 0.2(11) . . . . ?
C28 C26 C27 C22 -178.1(7) . . . . ?
C2 C1 C28 C26 104.8(9) . . . . ?
C6 C1 C28 C26 -74.5(11) . . . . ?
C25 C26 C28 C1 -79.4(10) . . . . ?
C27 C26 C28 C1 98.9(9) . . . . ?
N1 C29 C30 N2 -2.6(16) . . . . ?
N1 C31 C32 N2 2(2) . . . . ?
C30 C29 N1 O17 -177.7(11) . . . . ?
C30 C29 N1 C31 0.3(16) . . . . ?
C32 C31 N1 O17 178.0(12) . . . . ?
C32 C31 N1 C29 0.1(18) . . . . ?
C29 C30 N2 O18 -177.8(10) . . . . ?
C29 C30 N2 C32 4.4(15) . . . . ?
C31 C32 N2 O18 178.1(12) . . . . ?
C31 C32 N2 C30 -4.2(19) . . . . ?
C22 C27 O4 Tb -93.0(9) . . . . ?
C26 C27 O4 Tb 89.0(9) . . . . ?
O12 Tb O4 C27 106.9(8) 7_646 . . . ?
O21 Tb O4 C27 -112.8(8) . . . . ?
O20 Tb O4 C27 -41.4(8) . . . . ?
O22 Tb O4 C27 30.8(8) . . . . ?
O19 Tb O4 C27 179.8(8) . . . . ?
O14 Tb O4 C27 -17.8(10) 4_645 . . . ?
O16 Tb O4 C27 154.2(7) 4_645 . . . ?
S4 Tb O4 C27 70(6) 4_645 . . . ?
O6 S1 O7 Na1 -52.8(6) . . . . ?
O5 S1 O7 Na1 -179.7(4) . . . . ?
C3 S1 O7 Na1 64.2(5) . . . . ?
O8 Na1 O7 S1 -81.8(6) . . . . ?
O28 Na1 O7 S1 -162.2(5) . . . . ?
O23 Na1 O7 S1 57.4(5) 4_655 . . . ?
O18 Na1 O7 S1 -19.8(5) . . . . ?
O25 Na1 O7 S1 117.0(5) 8_455 . . . ?
O10 S2 O8 Na1 106(2) . . . . ?
O9 S2 O8 Na1 -128(2) . . . . ?
C10 S2 O8 Na1 -11(3) . . . . ?
O28 Na1 O8 S2 110(2) . . . . ?
O23 Na1 O8 S2 -115(2) 4_655 . . . ?
O7 Na1 O8 S2 26(3) . . . . ?
O18 Na1 O8 S2 -41(2) . . . . ?
O25 Na1 O8 S2 174(2) 8_455 . . . ?
O13 S3 O12 Tb -89.5(8) . . . 7_646 ?
O11 S3 O12 Tb 38.3(8) . . . 7_646 ?
C17 S3 O12 Tb 154.6(7) . . . 7_646 ?
O15 S4 O14 Tb 125.4(4) . . . 4_655 ?
O16 S4 O14 Tb -2.1(4) . . . 4_655 ?
C24 S4 O14 Tb -117.1(4) . . . 4_655 ?
O16 S4 O15 Na2 -51.8(10) . . . . ?
O14 S4 O15 Na2 -173.7(8) . . . . ?
C24 S4 O15 Na2 69.9(10) . . . . ?
Tb S4 O15 Na2 -119.1(7) 4_655 . . . ?
O26 Na2 O15 S4 -73.0(9) . . . . ?
O27 Na2 O15 S4 163.8(9) 2_756 . . . ?
O27 Na2 O15 S4 -146.4(10) . . . . ?
O25 Na2 O15 S4 73.6(9) . . . . ?
O24 Na2 O15 S4 3.4(9) . . . . ?
O15 S4 O16 Tb -124.9(4) . . . 4_655 ?
O14 S4 O16 Tb 1.8(4) . . . 4_655 ?
C24 S4 O16 Tb 114.2(4) . . . 4_655 ?
C30 N2 O18 Na1 -50.1(12) . . . . ?
C32 N2 O18 Na1 127.6(10) . . . . ?
O8 Na1 O18 N2 -32.0(8) . . . . ?
O28 Na1 O18 N2 -83.0(10) . . . . ?
O23 Na1 O18 N2 77.3(8) 4_655 . . . ?
O7 Na1 O18 N2 -170.4(8) . . . . ?
O25 Na1 O18 N2 118.9(8) 8_455 . . . ?
O26 Na2 O25 Na1 -179.7(5) . . . 8_556 ?
O27 Na2 O25 Na1 -57.0(5) 2_756 . . 8_556 ?
O15 Na2 O25 Na1 72.0(3) . . . 8_556 ?
O27 Na2 O25 Na1 3.9(7) . . . 8_556 ?
O24 Na2 O25 Na1 152.5(4) . . . 8_556 ?
O26 Na2 O27 Na2 95.5(5) . . . 2_756 ?
O27 Na2 O27 Na2 -20.2(7) 2_756 . . 2_756 ?
O15 Na2 O27 Na2 -161.7(6) . . . 2_756 ?
O25 Na2 O27 Na2 -86.7(7) . . . 2_756 ?
O24 Na2 O27 Na2 145.4(4) . . . 2_756 ?
